data_1537299
loop_
_publ_author_name
'Ferrari, A.'
'Tani, M.E.'
'Cavalca, L.'

_publ_section_title
;
 La struttura dell'esacloroantimoniato di tetraacquo-dicloro-ferro(III)
 tetraidrato, (Fe (O H2)4 Cl2) Sb Cl6 (H2 O)4
;
_journal_name_full 'Gazzetta Chimica Italiana'
_journal_page_first 22
_journal_page_last 26
_journal_volume 86
_journal_year 1956
_chemical_formula_sum 'Cl8 Fe H16 O8 Sb'
_chemical_name_systematic '(Fe (H2 O)4 Cl2) (Sb Cl6) (H2 O)4'
_space_group_IT_number 123
_symmetry_space_group_name_Hall '-P 4 2'
_symmetry_space_group_name_H-M 'P 4/m m m'
_cell_angle_alpha 90
_cell_angle_beta 90
_cell_angle_gamma 90
_cell_formula_units_Z 1
_cell_length_a 6.97
_cell_length_b 6.97
_cell_length_c 9.85
_cell_volume 478.522
_citation_journal_id_ASTM GCITA9
_cod_data_source_file Ferrari_GCITA9_1956_103.cif
_cod_data_source_block H16Cl8Fe1O8Sb1
_cod_original_cell_volume 478.5219
_cod_original_formula_sum 'H16 Cl8 Fe1 O8 Sb1'
_cod_database_code 1537299

loop_
_symmetry_equiv_pos_as_xyz
x,y,z
-y,x,z
-x,-y,z
y,-x,z
x,-y,-z
y,x,-z
-x,y,-z
-y,-x,-z
-x,-y,-z
y,-x,-z
x,y,-z
-y,x,-z
-x,y,z
-y,-x,z
x,-y,z
y,x,z

loop_
_atom_site_label
_atom_site_type_symbol
_atom_site_fract_x
_atom_site_fract_y
_atom_site_fract_z
_atom_site_occupancy
_atom_site_U_iso_or_equiv
Cl1 Cl-1 0 0 0.24 1 0.0
Cl2 Cl-1 0.5 0.5 0.256 1 0.0
O1 O-2 0.298 0 0 1 0.0
Sb1 Sb+5 0.5 0.5 0.5 1 0.0
Cl3 Cl-1 0.257 0.257 0.5 1 0.0
O2 O-2 0 0.5 0.297 1 0.0
Fe1 Fe+3 0 0 0 1 0.0
